data_2312568
loop_
_publ_author_name
'Jaconelli, Harry S.'
'Kennedy, Alan R.'

_publ_section_title
;
 Salt forms of amides: protonation of acetanilide.
;
_journal_coeditor_code EF3058
_journal_issue 9
_journal_name_full 'Acta crystallographica. Section C, Structural chemistry'
_journal_paper_doi 10.1107/S2053229624007332
_journal_volume 80
_journal_year 2024
_chemical_formula_iupac 'C8 H10 N1 O1 +, I2 Br1 -, C8 H9 N1 O1, 0.5I2'
_chemical_formula_moiety 'C8 H10 N1 O1 +, I2 Br1 -, C8 H9 N1 O1, 0.5I2'
_chemical_formula_sum 'C16 H19 Br0.93 I3.07 N2 O2'
_chemical_formula_weight 735.18
_chemical_name_systematic
;
<i>N</i>-(1-Hydroxyethylidene)anilinium diiodobromide--\
<i>N</i>-phenylacetamide--diiodine (2/2/1)
;
_space_group_crystal_system monoclinic
_space_group_IT_number 11
_space_group_name_Hall '-P 2yb'
_space_group_name_H-M_alt 'P 1 21/m 1'
_atom_sites_solution_hydrogens mixed
_audit_creation_method SHELXL-2018/3
_cell_angle_alpha 90
_cell_angle_beta 91.970(2)
_cell_angle_gamma 90
_cell_formula_units_Z 4
_cell_length_a 5.89560(10)
_cell_length_b 18.6224(4)
_cell_length_c 19.9632(4)
_cell_measurement_reflns_used 13599
_cell_measurement_temperature 100(2)
_cell_measurement_theta_max 71.4720
_cell_measurement_theta_min 2.3540
_cell_volume 2190.47(7)
_computing_cell_refinement
;
Crysalis PRO (Rigaku OD, 2019)
;
_computing_data_collection
;
Crysalis PRO (Rigaku OD, 2019)
;
_computing_data_reduction
;
Crysalis PRO (Rigaku OD, 2019)
;
_computing_publication_material
;
SHELXL2018 in WinGX (Farrugia, 2012)
;
_computing_structure_refinement
;
SHELXL2018 (Sheldrick, 2015<i>b</i>)
;
_computing_structure_solution
;
SHELXT (Sheldrick, 2015<i>a</i>)
;
_diffrn_ambient_temperature 100(2)
_diffrn_measured_fraction_theta_full 0.995
_diffrn_measured_fraction_theta_max 0.984
_diffrn_measurement_device_type 'Rigaku Synergy-i'
_diffrn_measurement_method ' omega scans'
_diffrn_radiation_type CuK\a
_diffrn_radiation_wavelength 1.54184
_diffrn_reflns_av_R_equivalents 0.0959
_diffrn_reflns_av_unetI/netI 0.0445
_diffrn_reflns_limit_h_max 7
_diffrn_reflns_limit_h_min -6
_diffrn_reflns_limit_k_max 22
_diffrn_reflns_limit_k_min -22
_diffrn_reflns_limit_l_max 24
_diffrn_reflns_limit_l_min -24
_diffrn_reflns_number 21645
_diffrn_reflns_theta_full 70.000
_diffrn_reflns_theta_max 71.536
_diffrn_reflns_theta_min 3.246
_diffrn_source 'microsource tube'
_diffrn_standards_decay_% 0
_diffrn_standards_interval_count 0
_diffrn_standards_number 0
_exptl_absorpt_coefficient_mu 36.463
_exptl_absorpt_correction_T_max 0.164
_exptl_absorpt_correction_T_min 0.014
_exptl_absorpt_correction_type analytical
_exptl_absorpt_process_details
;
[CrysAlis PRO (Rigaku OD, 2023), based on expressions derived by
Clark & Reid (1995)]
;
_exptl_crystal_colour yellow
_exptl_crystal_density_diffrn 2.229
_exptl_crystal_description 'broken needle'
_exptl_crystal_F_000 1361
_exptl_crystal_size_max 0.24
_exptl_crystal_size_mid 0.08
_exptl_crystal_size_min 0.055
_refine_diff_density_max 1.495
_refine_diff_density_min -1.862
_refine_ls_extinction_method none
_refine_ls_goodness_of_fit_ref 1.077
_refine_ls_hydrogen_treatment mixed
_refine_ls_matrix_type full
_refine_ls_number_parameters 245
_refine_ls_number_reflns 4338
_refine_ls_number_restraints 2
_refine_ls_restrained_S_all 1.076
_refine_ls_R_factor_all 0.0564
_refine_ls_R_factor_gt 0.0516
_refine_ls_shift/su_max 0.001
_refine_ls_shift/su_mean 0.000
_refine_ls_structure_factor_coef Fsqd
_refine_ls_weighting_details 'w=1/[\s^2^(Fo^2^)+(0.1066P)^2^] where P=(Fo^2^+2Fc^2^)/3'
_refine_ls_weighting_scheme calc
_refine_ls_wR_factor_gt 0.1466
_refine_ls_wR_factor_ref 0.1508
_reflns_number_gt 3762
_reflns_number_total 4338
_reflns_threshold_expression 'I > 2\s(I)'
_cod_data_source_file ef3058.cif
_cod_data_source_block ACTHI2Br
_cod_original_sg_symbol_H-M 'P 21/m'
_cod_database_code 2312568
_shelx_space_group_comment
;
The symmetry employed for this shelxl refinement is uniquely defined
by the following loop, which should always be used as a source of
symmetry information in preference to the above space-group names.
They are only intended as comments.
;

loop_
_space_group_symop_operation_xyz
'x, y, z'
'-x, y+1/2, -z'
'-x, -y, -z'
'x, -y-1/2, z'

loop_
_atom_site_type_symbol
_atom_site_label
_atom_site_fract_x
_atom_site_fract_y
_atom_site_fract_z
_atom_site_U_iso_or_equiv
_atom_site_adp_type
_atom_site_calc_flag
_atom_site_occupancy
_atom_site_disorder_assembly
_atom_site_disorder_group
I I1 -0.35472(12) 0.250000 0.67963(3) 0.0560(2) Uani d 1 . .
I I2 0.01890(11) 0.250000 0.76417(3) 0.05183(19) Uani d 1 . .
I I3 0.79982(13) 0.250000 1.14308(3) 0.0586(2) Uani d 1 . .
I I4 0.60633(11) 0.250000 1.01597(3) 0.04923(19) Uani d 1 . .
I I5 0.2583(5) 0.250000 0.27778(5) 0.0741(7) Uani d 0.872(9) A 1
I I6 0.21383(12) 0.250000 0.41535(3) 0.0539(2) Uani d 1 . .
Br Br1 0.187(3) 0.250000 0.5623(9) 0.0472(13) Uani d 0.734(9) A 1
Br Br2 0.45302(18) 0.250000 0.86816(5) 0.0466(2) Uani d 1 . .
Br Br3 0.377(5) 0.250000 0.2786(6) 0.0741(7) Uani d 0.128(9) A 2
I I7 0.163(5) 0.250000 0.5672(16) 0.0472(13) Uani d 0.266(9) A 2
O O1 0.1683(9) 0.4984(2) 0.9661(2) 0.0505(10) Uani d 1 . .
H H1H 0.076093 0.499548 0.999810 0.061 Uiso d 0.5 . .
O O2 -0.3239(9) 0.4969(3) 0.5335(3) 0.0586(12) Uani d 1 . .
H H2H -0.446965 0.490872 0.508030 0.070 Uiso d 0.5 . .
N N1 0.3798(10) 0.4251(3) 0.9033(3) 0.0484(12) Uani d 1 . .
N N2 -0.0642(11) 0.4216(3) 0.5801(3) 0.0552(14) Uani d 1 . .
C C1 0.0715(12) 0.3731(3) 0.9637(4) 0.0501(14) Uani d 1 . .
H H1A 0.098353 0.362739 1.011495 0.075 Uiso calc 1 . .
H H1B 0.113691 0.331174 0.937228 0.075 Uiso calc 1 . .
H H1C -0.089496 0.384005 0.955193 0.075 Uiso calc 1 . .
C C2 0.2127(12) 0.4365(3) 0.9443(3) 0.0456(13) Uani d 1 . .
C C3 0.5419(12) 0.4735(3) 0.8774(3) 0.0473(14) Uani d 1 . .
C C4 0.5362(13) 0.5478(4) 0.8870(4) 0.0520(16) Uani d 1 . .
H H4 0.419452 0.569179 0.911890 0.062 Uiso calc 1 . .
C C5 0.7052(13) 0.5903(4) 0.8594(4) 0.0527(15) Uani d 1 . .
H H5 0.702697 0.640867 0.865450 0.063 Uiso calc 1 . .
C C6 0.8759(14) 0.5591(4) 0.8234(4) 0.0548(16) Uani d 1 . .
H H6 0.991771 0.588384 0.805864 0.066 Uiso calc 1 . .
C C7 0.8792(13) 0.4857(4) 0.8128(4) 0.0530(15) Uani d 1 . .
H H7 0.994642 0.464790 0.787078 0.064 Uiso calc 1 . .
C C8 0.7116(13) 0.4424(4) 0.8400(3) 0.0501(15) Uani d 1 . .
H H8 0.713507 0.391949 0.833071 0.060 Uiso calc 1 . .
C C9 -0.3515(13) 0.3723(4) 0.5042(4) 0.0606(18) Uani d 1 . .
H H9A -0.498372 0.362062 0.523622 0.091 Uiso calc 1 . .
H H9B -0.253279 0.329991 0.508838 0.091 Uiso calc 1 . .
H H9C -0.374370 0.384069 0.456578 0.091 Uiso calc 1 . .
C C10 -0.2426(14) 0.4342(4) 0.5399(4) 0.0539(16) Uani d 1 . .
C C11 0.0751(14) 0.4693(4) 0.6187(4) 0.0548(16) Uani d 1 . .
C C12 0.0262(15) 0.5416(4) 0.6283(4) 0.0616(19) Uani d 1 . .
H H12 -0.107929 0.562506 0.609158 0.074 Uiso calc 1 . .
C C13 0.1803(17) 0.5823(5) 0.6669(4) 0.069(2) Uani d 1 . .
H H13 0.150763 0.631944 0.673515 0.082 Uiso calc 1 . .
C C14 0.3728(16) 0.5528(6) 0.6956(4) 0.071(2) Uani d 1 . .
H H14 0.475421 0.581829 0.721396 0.085 Uiso calc 1 . .
C C15 0.4175(16) 0.4804(5) 0.6869(4) 0.071(2) Uani d 1 . .
H H15 0.550402 0.459333 0.706665 0.085 Uiso calc 1 . .
C C16 0.2661(14) 0.4392(5) 0.6490(4) 0.0617(19) Uani d 1 . .
H H16 0.294132 0.389301 0.643721 0.074 Uiso calc 1 . .
H H1N 0.408(13) 0.3798(12) 0.895(3) 0.047(19) Uiso d 1 . .
H H2N -0.009(13) 0.3780(18) 0.584(4) 0.05(2) Uiso d 1 . .

loop_
_atom_site_aniso_label
_atom_site_aniso_U_11
_atom_site_aniso_U_22
_atom_site_aniso_U_33
_atom_site_aniso_U_12
_atom_site_aniso_U_13
_atom_site_aniso_U_23
I1 0.0409(4) 0.0747(4) 0.0524(4) 0.000 0.0011(3) 0.000
I2 0.0408(4) 0.0622(3) 0.0525(4) 0.000 0.0015(3) 0.000
I3 0.0608(5) 0.0568(3) 0.0573(4) 0.000 -0.0090(3) 0.000
I4 0.0426(4) 0.0480(3) 0.0567(4) 0.000 -0.0034(3) 0.000
I5 0.1209(18) 0.0587(4) 0.0424(4) 0.000 -0.0016(6) 0.000
I6 0.0648(5) 0.0505(3) 0.0456(3) 0.000 -0.0093(3) 0.000
Br1 0.040(3) 0.0568(5) 0.045(2) 0.000 0.0048(19) 0.000
Br2 0.0468(6) 0.0470(4) 0.0460(5) 0.000 0.0023(4) 0.000
Br3 0.1209(18) 0.0587(4) 0.0424(4) 0.000 -0.0016(6) 0.000
I7 0.040(3) 0.0568(5) 0.045(2) 0.000 0.0048(19) 0.000
O1 0.050(3) 0.053(2) 0.049(2) 0.002(2) 0.006(2) 0.0011(18)
O2 0.051(3) 0.068(3) 0.056(3) 0.002(2) -0.015(2) 0.004(2)
N1 0.045(3) 0.048(2) 0.053(3) 0.002(2) 0.005(3) 0.002(2)
N2 0.047(4) 0.059(3) 0.059(3) -0.005(3) -0.010(3) 0.004(2)
C1 0.041(4) 0.051(3) 0.059(4) 0.002(3) 0.006(3) 0.004(3)
C2 0.044(4) 0.051(3) 0.041(3) 0.007(3) 0.000(3) 0.002(2)
C3 0.047(4) 0.055(3) 0.040(3) -0.002(3) -0.005(3) 0.006(2)
C4 0.047(4) 0.055(3) 0.054(4) 0.007(3) 0.000(3) 0.006(3)
C5 0.050(4) 0.054(3) 0.054(4) -0.003(3) -0.003(3) 0.005(3)
C6 0.050(4) 0.063(4) 0.051(4) -0.008(3) -0.005(3) 0.008(3)
C7 0.048(4) 0.067(4) 0.044(3) 0.002(3) -0.002(3) 0.006(3)
C8 0.045(4) 0.055(3) 0.049(4) 0.006(3) -0.007(3) 0.000(3)
C9 0.046(4) 0.075(4) 0.061(4) -0.009(3) -0.008(3) 0.007(3)
C10 0.048(4) 0.065(4) 0.048(4) -0.008(3) -0.005(3) 0.005(3)
C11 0.047(4) 0.071(4) 0.045(3) -0.008(3) -0.004(3) 0.001(3)
C12 0.054(5) 0.071(4) 0.059(4) -0.016(4) -0.013(4) 0.009(3)
C13 0.077(6) 0.077(4) 0.052(4) -0.013(4) -0.011(4) -0.001(3)
C14 0.055(5) 0.114(7) 0.044(4) -0.022(5) -0.004(3) 0.000(4)
C15 0.049(5) 0.107(6) 0.056(4) 0.006(4) -0.013(4) -0.009(4)
C16 0.046(4) 0.087(5) 0.051(4) 0.003(4) -0.007(3) -0.006(3)

loop_
_atom_type_symbol
_atom_type_description
_atom_type_scat_dispersion_real
_atom_type_scat_dispersion_imag
_atom_type_scat_source
I I -0.3257 6.8362 'International Tables Vol C Tables 4.2.6.8 and 6.1.1.4'
Br Br -0.6763 1.2805 'International Tables Vol C Tables 4.2.6.8 and 6.1.1.4'
O O 0.0492 0.0322 'International Tables Vol C Tables 4.2.6.8 and 6.1.1.4'
N N 0.0311 0.0180 'International Tables Vol C Tables 4.2.6.8 and 6.1.1.4'
C C 0.0181 0.0091 'International Tables Vol C Tables 4.2.6.8 and 6.1.1.4'
H H 0.0000 0.0000 'International Tables Vol C Tables 4.2.6.8 and 6.1.1.4'

loop_
_geom_angle_atom_site_label_1
_geom_angle_atom_site_label_2
_geom_angle_atom_site_label_3
_geom_angle_site_symmetry_1
_geom_angle_site_symmetry_3
_geom_angle
_geom_angle_publ_flag
I5 I6 Br1 . . 177.6(4) ?
Br3 I6 I7 . . 166.4(9) ?
C2 O1 H1H . . 115.3 ?
C10 O2 H2H . . 104.0 ?
C2 N1 C3 . . 130.4(6) ?
C2 N1 H1N . . 115(5) ?
C3 N1 H1N . . 114(5) ?
C10 N2 C11 . . 130.7(6) ?
C10 N2 H2N . . 121(5) ?
C11 N2 H2N . . 109(5) ?
C2 C1 H1A . . 109.5 ?
C2 C1 H1B . . 109.5 ?
H1A C1 H1B . . 109.5 ?
C2 C1 H1C . . 109.5 ?
H1A C1 H1C . . 109.5 ?
H1B C1 H1C . . 109.5 ?
O1 C2 N1 . . 121.9(6) ?
O1 C2 C1 . . 120.3(6) ?
N1 C2 C1 . . 117.7(5) ?
C8 C3 C4 . . 120.4(7) ?
C8 C3 N1 . . 115.8(6) ?
C4 C3 N1 . . 123.8(7) ?
C3 C4 C5 . . 119.0(7) ?
C3 C4 H4 . . 120.5 ?
C5 C4 H4 . . 120.5 ?
C6 C5 C4 . . 120.5(6) ?
C6 C5 H5 . . 119.7 ?
C4 C5 H5 . . 119.7 ?
C7 C6 C5 . . 120.5(7) ?
C7 C6 H6 . . 119.7 ?
C5 C6 H6 . . 119.7 ?
C6 C7 C8 . . 119.7(8) ?
C6 C7 H7 . . 120.1 ?
C8 C7 H7 . . 120.1 ?
C3 C8 C7 . . 119.8(6) ?
C3 C8 H8 . . 120.1 ?
C7 C8 H8 . . 120.1 ?
C10 C9 H9A . . 109.5 ?
C10 C9 H9B . . 109.5 ?
H9A C9 H9B . . 109.5 ?
C10 C9 H9C . . 109.5 ?
H9A C9 H9C . . 109.5 ?
H9B C9 H9C . . 109.5 ?
O2 C10 N2 . . 121.0(7) ?
O2 C10 C9 . . 120.7(7) ?
N2 C10 C9 . . 118.3(7) ?
C16 C11 C12 . . 120.2(7) ?
C16 C11 N2 . . 115.6(7) ?
C12 C11 N2 . . 124.2(7) ?
C11 C12 C13 . . 117.9(8) ?
C11 C12 H12 . . 121.0 ?
C13 C12 H12 . . 121.0 ?
C14 C13 C12 . . 121.8(9) ?
C14 C13 H13 . . 119.1 ?
C12 C13 H13 . . 119.1 ?
C13 C14 C15 . . 119.8(8) ?
C13 C14 H14 . . 120.1 ?
C15 C14 H14 . . 120.1 ?
C16 C15 C14 . . 119.1(8) ?
C16 C15 H15 . . 120.4 ?
C14 C15 H15 . . 120.4 ?
C11 C16 C15 . . 121.1(8) ?
C11 C16 H16 . . 119.4 ?
C15 C16 H16 . . 119.4 ?

loop_
_geom_bond_atom_site_label_1
_geom_bond_atom_site_label_2
_geom_bond_site_symmetry_2
_geom_bond_distance
_geom_bond_publ_flag
I1 I2 . 2.7285(9) ?
I3 I4 . 2.7462(9) ?
I5 I6 . 2.7678(12) ?
I6 Br3 . 2.926(17) ?
I6 Br1 . 2.944(18) ?
I6 I7 . 3.06(3) ?
O1 C2 . 1.261(8) ?
O1 H1H . 0.8802 ?
O2 C10 . 1.267(9) ?
O2 H2H . 0.8788 ?
N1 C2 . 1.319(9) ?
N1 C3 . 1.424(9) ?
N1 H1N . 0.878(10) ?
N2 C10 . 1.323(10) ?
N2 C11 . 1.418(9) ?
N2 H2N . 0.878(10) ?
C1 C2 . 1.504(9) ?
C1 H1A . 0.9800 ?
C1 H1B . 0.9800 ?
C1 H1C . 0.9800 ?
C3 C8 . 1.395(10) ?
C3 C4 . 1.397(9) ?
C4 C5 . 1.399(10) ?
C4 H4 . 0.9500 ?
C5 C6 . 1.384(11) ?
C5 H5 . 0.9500 ?
C6 C7 . 1.384(10) ?
C6 H6 . 0.9500 ?
C7 C8 . 1.400(11) ?
C7 H7 . 0.9500 ?
C8 H8 . 0.9500 ?
C9 C10 . 1.489(10) ?
C9 H9A . 0.9800 ?
C9 H9B . 0.9800 ?
C9 H9C . 0.9800 ?
C11 C16 . 1.379(11) ?
C11 C12 . 1.391(11) ?
C12 C13 . 1.396(11) ?
C12 H12 . 0.9500 ?
C13 C14 . 1.369(14) ?
C13 H13 . 0.9500 ?
C14 C15 . 1.386(14) ?
C14 H14 . 0.9500 ?
C15 C16 . 1.382(11) ?
C15 H15 . 0.9500 ?
C16 H16 . 0.9500 ?

loop_
_geom_hbond_atom_site_label_D
_geom_hbond_atom_site_label_H
_geom_hbond_atom_site_label_A
_geom_hbond_site_symmetry_A
_geom_hbond_distance_DH
_geom_hbond_distance_HA
_geom_hbond_distance_DA
_geom_hbond_angle_DHA
_geom_hbond_publ_flag
N1 H1N Br2 . 0.878(10) 2.492(14) 3.367(5) 175(7) yes
N2 H2N Br1 . 0.878(10) 2.69(2) 3.546(10) 164(7) yes
O1 H1H O1 3_567 0.88 1.62 2.442(10) 155.0 yes
O2 H2H O2 3_466 0.88 1.58 2.434(10) 164.0 yes

loop_
_geom_torsion_atom_site_label_1
_geom_torsion_atom_site_label_2
_geom_torsion_atom_site_label_3
_geom_torsion_atom_site_label_4
_geom_torsion_site_symmetry_1
_geom_torsion_site_symmetry_2
_geom_torsion_site_symmetry_3
_geom_torsion_site_symmetry_4
_geom_torsion
_geom_torsion_publ_flag
C3 N1 C2 O1 . . . . 2.3(11) ?
C3 N1 C2 C1 . . . . -178.8(6) ?
C2 N1 C3 C8 . . . . 173.9(7) ?
C2 N1 C3 C4 . . . . -6.8(11) ?
C8 C3 C4 C5 . . . . -0.9(10) ?
N1 C3 C4 C5 . . . . 179.7(6) ?
C3 C4 C5 C6 . . . . -0.3(10) ?
C4 C5 C6 C7 . . . . 1.5(11) ?
C5 C6 C7 C8 . . . . -1.6(11) ?
C4 C3 C8 C7 . . . . 0.9(10) ?
N1 C3 C8 C7 . . . . -179.7(6) ?
C6 C7 C8 C3 . . . . 0.3(10) ?
C11 N2 C10 O2 . . . . -4.2(13) ?
C11 N2 C10 C9 . . . . 178.2(8) ?
C10 N2 C11 C16 . . . . -172.1(8) ?
C10 N2 C11 C12 . . . . 9.7(14) ?
C16 C11 C12 C13 . . . . 2.5(12) ?
N2 C11 C12 C13 . . . . -179.3(8) ?
C11 C12 C13 C14 . . . . -0.9(14) ?
C12 C13 C14 C15 . . . . -0.5(14) ?
C13 C14 C15 C16 . . . . 0.2(14) ?
C12 C11 C16 C15 . . . . -2.9(13) ?
N2 C11 C16 C15 . . . . 178.8(8) ?
C14 C15 C16 C11 . . . . 1.5(14) ?
